data_2220969
loop_
_publ_author_name
'Tahir, M. Nawaz'
'Acar, Nurcan'
'Yilmaz, Hamza'
'Tariq, Muhammad Ilyas'
'\"Ulk\"u, Din\,cer'

_publ_section_title
;
 Dimethyl [hydroxy(2-nitrophenyl)methyl]phosphonate
;
_journal_coeditor_code AT2724
_journal_issue 3
_journal_name_full 'Acta Crystallographica Section E'
_journal_page_first o562
_journal_paper_doi 10.1107/S1600536809005467
_journal_volume 65
_journal_year 2009
_chemical_formula_iupac 'C9 H12 N O6 P'
_chemical_formula_moiety 'C9 H12 N O6 P'
_chemical_formula_sum 'C9 H12 N O6 P'
_chemical_formula_weight 261.17
_chemical_melting_point 383
_chemical_name_systematic
;
Dimethyl [(<i>S</i>)-hydroxy(2-nitrophenyl)methyl]phosphonate
;
_space_group_IT_number 14
_symmetry_cell_setting monoclinic
_symmetry_space_group_name_Hall '-P 2ybc'
_symmetry_space_group_name_H-M 'P 1 21/c 1'
_atom_sites_solution_primary direct
_atom_sites_solution_secondary difmap
_cell_angle_alpha 90
_cell_angle_beta 90.3410(10)
_cell_angle_gamma 90
_cell_formula_units_Z 4
_cell_length_a 9.8685(12)
_cell_length_b 7.5081(11)
_cell_length_c 16.1052(12)
_cell_measurement_reflns_used 25
_cell_measurement_temperature 296
_cell_measurement_theta_max 20.97
_cell_measurement_theta_min 11.72
_cell_volume 1193.3(2)
_computing_cell_refinement 'CAD-4 EXPRESS (Enraf--Nonius, 1992)'
_computing_data_collection 'CAD-4 EXPRESS (Enraf--Nonius, 1992)'
_computing_data_reduction 'MolEN (Fair, 1990)'
_computing_molecular_graphics 'ORTEP-3 for Windows (Farrugia, 1997) and PLATON (Spek, 2009)'
_computing_publication_material 'WinGX (Farrugia, 1999)'
_computing_structure_refinement 'SHELXL97 (Sheldrick, 2008)'
_computing_structure_solution 'SHELXS86 (Sheldrick, 2008)'
_diffrn_measured_fraction_theta_full 0.996
_diffrn_measured_fraction_theta_max 0.996
_diffrn_measurement_device 'Enraf--Nonius CAD-4'
_diffrn_measurement_method \w/2\q
_diffrn_radiation_type MoK\a
_diffrn_radiation_wavelength 0.71073
_diffrn_reflns_av_R_equivalents 0.0165
_diffrn_reflns_av_sigmaI/netI 0.0107
_diffrn_reflns_limit_h_max 0
_diffrn_reflns_limit_h_min -11
_diffrn_reflns_limit_k_max 0
_diffrn_reflns_limit_k_min -8
_diffrn_reflns_limit_l_max 19
_diffrn_reflns_limit_l_min -19
_diffrn_reflns_number 2222
_diffrn_reflns_theta_full 25.02
_diffrn_reflns_theta_max 25.02
_diffrn_reflns_theta_min 2.53
_diffrn_standards_decay_% -1.6
_diffrn_standards_interval_time 120
_diffrn_standards_number 3
_exptl_absorpt_coefficient_mu 0.247
_exptl_absorpt_correction_T_max 0.959
_exptl_absorpt_correction_T_min 0.939
_exptl_absorpt_correction_type psi-scan
_exptl_absorpt_process_details '(MolEN; Fair, 1990)'
_exptl_crystal_colour brown
_exptl_crystal_density_diffrn 1.454
_exptl_crystal_description prismatic
_exptl_crystal_F_000 544
_exptl_crystal_size_max 0.26
_exptl_crystal_size_mid 0.20
_exptl_crystal_size_min 0.18
_refine_diff_density_max 0.696
_refine_diff_density_min -0.500
_refine_ls_goodness_of_fit_ref 1.003
_refine_ls_hydrogen_treatment mixed
_refine_ls_matrix_type full
_refine_ls_number_parameters 162
_refine_ls_number_reflns 2093
_refine_ls_number_restraints 0
_refine_ls_restrained_S_all 1.003
_refine_ls_R_factor_all 0.0668
_refine_ls_R_factor_gt 0.0573
_refine_ls_shift/su_max 0.000
_refine_ls_shift/su_mean 0.000
_refine_ls_structure_factor_coef Fsqd
_refine_ls_weighting_details 'calc w=1/[\s^2^(Fo^2^)+(0.199P)^2^+0.3221P] where P=(Fo^2^+2Fc^2^)/3'
_refine_ls_weighting_scheme calc
_refine_ls_wR_factor_gt 0.2234
_refine_ls_wR_factor_ref 0.2308
_reflns_number_gt 1873
_reflns_number_total 2093
_reflns_threshold_expression I>2\s(I)
_cod_data_source_file at2724.cif
_cod_data_source_block I
_cod_original_sg_symbol_H-M 'P 21/c'
_cod_database_code 2220969
_cod_database_fobs_code 2220969

loop_
_symmetry_equiv_pos_site_id
_symmetry_equiv_pos_as_xyz
1 x,y,z
2 -x,1/2+y,1/2-z
3 -x,-y,-z
4 x,1/2-y,1/2+z

loop_
_atom_site_aniso_label
_atom_site_aniso_U_11
_atom_site_aniso_U_22
_atom_site_aniso_U_33
_atom_site_aniso_U_12
_atom_site_aniso_U_13
_atom_site_aniso_U_23
P1 0.0397(5) 0.0498(6) 0.0394(6) -0.0010(3) 0.0118(3) 0.0050(2)
O1 0.0612(13) 0.0632(12) 0.0381(11) 0.0208(10) 0.0100(9) -0.0029(8)
O2 0.0730(17) 0.135(3) 0.0482(14) 0.0101(15) -0.0100(12) -0.0049(14)
O3 0.0687(19) 0.134(3) 0.094(2) 0.0365(17) -0.0079(17) 0.0130(18)
O4 0.0558(13) 0.0733(14) 0.0432(12) -0.0081(10) 0.0176(10) 0.0110(9)
O5 0.0521(13) 0.0700(14) 0.0551(13) -0.0075(10) 0.0116(9) -0.0146(10)
O6 0.0453(12) 0.0551(13) 0.1034(19) 0.0036(9) 0.0211(11) 0.0248(12)
N1 0.0437(13) 0.0792(18) 0.0541(15) -0.0038(12) 0.0011(11) 0.0101(13)
C1 0.0422(14) 0.0397(13) 0.0322(13) -0.0045(9) 0.0082(10) 0.0001(8)
C2 0.0403(13) 0.0502(14) 0.0443(14) -0.0063(11) 0.0059(10) 0.0011(11)
C3 0.0421(15) 0.073(2) 0.0590(17) -0.0008(13) 0.0181(13) -0.0008(14)
C4 0.0621(19) 0.086(2) 0.0439(16) -0.0039(17) 0.0213(13) -0.0057(15)
C5 0.065(2) 0.080(2) 0.0322(14) -0.0026(15) 0.0077(12) 0.0027(12)
C6 0.0500(16) 0.0613(16) 0.0341(14) 0.0044(12) 0.0052(11) 0.0036(11)
C7 0.0442(14) 0.0449(14) 0.0291(13) 0.0009(10) 0.0065(10) 0.0001(9)
C8 0.056(2) 0.114(3) 0.088(3) -0.004(2) -0.0030(18) -0.033(2)
C9 0.068(2) 0.060(2) 0.119(3) 0.0109(16) 0.025(2) 0.025(2)

loop_
_atom_site_type_symbol
_atom_site_label
_atom_site_fract_x
_atom_site_fract_y
_atom_site_fract_z
_atom_site_U_iso_or_equiv
_atom_site_thermal_displace_type
_atom_site_calc_flag
_atom_site_refinement_flags
_atom_site_occupancy
P P1 0.11199(7) 0.14188(9) 0.16915(4) 0.0429(3) Uani . . 1.000
O O1 0.0588(2) 0.4641(3) 0.12234(12) 0.0541(7) Uani . . 1.000
O O2 0.4424(3) 0.3284(5) 0.20368(16) 0.0854(12) Uani . . 1.000
O O3 0.5644(3) 0.1418(5) 0.1375(2) 0.0989(14) Uani . . 1.000
O O4 0.0391(2) 0.1450(3) 0.24822(14) 0.0574(8) Uani . . 1.000
O O5 0.0264(2) 0.0741(3) 0.09399(13) 0.0590(8) Uani . . 1.000
O O6 0.2419(2) 0.0229(3) 0.16653(17) 0.0679(9) Uani . . 1.000
N N1 0.4732(2) 0.2487(4) 0.14047(16) 0.0590(9) Uani . . 1.000
C C1 0.2651(3) 0.3507(3) 0.06417(15) 0.0380(8) Uani . . 1.000
C C2 0.3983(3) 0.2905(4) 0.06340(16) 0.0449(8) Uani . . 1.000
C C3 0.4703(3) 0.2673(5) -0.0095(2) 0.0580(10) Uani . . 1.000
C C4 0.4101(4) 0.3092(5) -0.08461(19) 0.0639(11) Uani . . 1.000
C C5 0.2801(3) 0.3732(5) -0.08579(19) 0.0590(11) Uani . . 1.000
C C6 0.2083(3) 0.3926(4) -0.01258(16) 0.0485(9) Uani . . 1.000
C C7 0.1759(3) 0.3618(3) 0.14019(16) 0.0394(8) Uani . . 1.000
C C8 -0.1193(4) 0.0865(7) 0.0912(3) 0.0860(16) Uani . . 1.000
C C9 0.2422(4) -0.1632(5) 0.1836(3) 0.0822(14) Uani . . 1.000
H H1 0.031(4) 0.514(5) 0.168(2) 0.0650 Uiso . . 1.000
H H3 0.55850 0.22381 -0.00787 0.0697 Uiso . . 1.000
H H4 0.45732 0.29422 -0.13392 0.0768 Uiso . . 1.000
H H5 0.23957 0.40382 -0.13609 0.0710 Uiso . . 1.000
H H6 0.11979 0.43474 -0.01489 0.0582 Uiso . . 1.000
H H7 0.220(3) 0.409(4) 0.186(2) 0.0472 Uiso . . 1.000
H H8A -0.15277 0.02578 0.04276 0.1289 Uiso . . 1.000
H H8B -0.14567 0.20944 0.08889 0.1289 Uiso . . 1.000
H H8C -0.15650 0.03237 0.14001 0.1289 Uiso . . 1.000
H H9A 0.33363 -0.20263 0.19280 0.1231 Uiso . . 1.000
H H9B 0.20387 -0.22632 0.13727 0.1231 Uiso . . 1.000
H H9C 0.18939 -0.18618 0.23233 0.1231 Uiso . . 1.000

loop_
_atom_type_symbol
_atom_type_description
_atom_type_scat_dispersion_real
_atom_type_scat_dispersion_imag
_atom_type_scat_source
C C 0.0033 0.0016 'International Tables Vol C Tables 4.2.6.8 and 6.1.1.4'
H H 0.0000 0.0000 'International Tables Vol C Tables 4.2.6.8 and 6.1.1.4'
N N 0.0061 0.0033 'International Tables Vol C Tables 4.2.6.8 and 6.1.1.4'
O O 0.0106 0.0060 'International Tables Vol C Tables 4.2.6.8 and 6.1.1.4'
P P 0.1023 0.0942 'International Tables Vol C Tables 4.2.6.8 and 6.1.1.4'

loop_
_geom_angle_atom_site_label_1
_geom_angle_atom_site_label_2
_geom_angle_atom_site_label_3
_geom_angle_site_symmetry_1
_geom_angle_site_symmetry_2
_geom_angle_site_symmetry_3
_geom_angle
_geom_angle_publ_flag
O4 P1 O5 . . . 114.43(12) no
O4 P1 O6 . . . 116.05(14) no
O4 P1 C7 . . . 112.25(13) no
O5 P1 O6 . . . 103.49(13) no
O5 P1 C7 . . . 106.44(12) no
O6 P1 C7 . . . 103.00(13) no
P1 O5 C8 . . . 122.7(2) no
P1 O6 C9 . . . 123.8(2) no
C7 O1 H1 . . . 109(2) no
O2 N1 O3 . . . 123.3(3) no
O3 N1 C2 . . . 118.6(3) no
O2 N1 C2 . . . 118.1(3) no
C2 C1 C7 . . . 125.4(2) no
C6 C1 C7 . . . 118.2(3) no
C2 C1 C6 . . . 116.2(2) no
N1 C2 C3 . . . 115.4(3) no
C1 C2 C3 . . . 122.5(3) no
N1 C2 C1 . . . 122.1(2) no
C2 C3 C4 . . . 119.5(3) no
C3 C4 C5 . . . 119.3(3) no
C4 C5 C6 . . . 120.5(3) no
C1 C6 C5 . . . 121.8(3) no
P1 C7 C1 . . . 111.07(16) no
O1 C7 C1 . . . 110.1(2) no
P1 C7 O1 . . . 105.03(19) no
C2 C3 H3 . . . 120.00 no
C4 C3 H3 . . . 120.00 no
C3 C4 H4 . . . 120.00 no
C5 C4 H4 . . . 120.00 no
C4 C5 H5 . . . 120.00 no
C6 C5 H5 . . . 120.00 no
C1 C6 H6 . . . 119.00 no
C5 C6 H6 . . . 119.00 no
P1 C7 H7 . . . 107.7(19) no
O1 C7 H7 . . . 109.5(18) no
C1 C7 H7 . . . 113.1(19) no
O5 C8 H8A . . . 109.00 no
O5 C8 H8B . . . 109.00 no
O5 C8 H8C . . . 109.00 no
H8A C8 H8B . . . 109.00 no
H8A C8 H8C . . . 109.00 no
H8B C8 H8C . . . 110.00 no
O6 C9 H9A . . . 109.00 no
O6 C9 H9B . . . 110.00 no
O6 C9 H9C . . . 109.00 no
H9A C9 H9B . . . 109.00 no
H9A C9 H9C . . . 109.00 no
H9B C9 H9C . . . 109.00 no

loop_
_geom_bond_atom_site_label_1
_geom_bond_atom_site_label_2
_geom_bond_site_symmetry_1
_geom_bond_site_symmetry_2
_geom_bond_distance
_geom_bond_publ_flag
P1 O4 . . 1.467(2) no
P1 O5 . . 1.557(2) no
P1 O6 . . 1.563(2) no
P1 C7 . . 1.829(2) no
O1 C7 . . 1.416(3) no
O2 N1 . . 1.221(4) no
O3 N1 . . 1.207(4) no
O5 C8 . . 1.441(4) no
O6 C9 . . 1.424(4) no
O1 H1 . . 0.87(3) no
N1 C2 . . 1.475(4) no
C1 C6 . . 1.390(4) no
C1 C7 . . 1.515(4) no
C1 C2 . . 1.390(4) no
C2 C3 . . 1.387(4) no
C3 C4 . . 1.381(5) no
C4 C5 . . 1.370(5) no
C5 C6 . . 1.387(4) no
C3 H3 . . 0.9300 no
C4 H4 . . 0.9300 no
C5 H5 . . 0.9300 no
C6 H6 . . 0.9300 no
C7 H7 . . 0.93(3) no
C8 H8A . . 0.9600 no
C8 H8B . . 0.9600 no
C8 H8C . . 0.9600 no
C9 H9A . . 0.9600 no
C9 H9B . . 0.9600 no
C9 H9C . . 0.9600 no

loop_
_geom_contact_atom_site_label_1
_geom_contact_atom_site_label_2
_geom_contact_distance
_geom_contact_site_symmetry_1
_geom_contact_site_symmetry_2
_geom_contact_publ_flag
P1 H1 3.14(3) . 2_545 no
O1 O4 3.145(3) . . no
O1 O5 2.981(3) . . no
O1 C8 3.372(5) . . no
O1 O4 2.674(3) . 2_555 no
O1 C6 3.343(4) . 3_565 no
O2 C7 2.827(4) . . no
O2 O6 3.086(4) . . no
O3 C8 3.240(5) . 1_655 no
O4 O1 3.145(3) . . no
O4 O1 2.674(3) . 2_545 no
O4 C9 3.320(5) . 2_555 no
O5 C8 3.350(5) . 3_555 no
O5 O1 2.981(3) . . no
O6 O2 3.086(4) . . no
O6 C2 3.035(4) . . no
O6 N1 2.876(3) . . no
O1 H6 2.5800 . 3_565 no
O1 H6 2.3000 . . no
O1 H8B 2.8300 . . no
O1 H9B 2.7400 . 1_565 no
O2 H7 2.29(3) . . no
O2 H9A 2.7700 . 2_655 no
O2 H4 2.7800 . 4_555 no
O3 H3 2.4200 . . no
O3 H8C 2.8700 . 1_655 no
O4 H5 2.7300 . 4_555 no
O4 H9C 2.9100 . . no
O4 H9C 2.6100 . 2_555 no
O4 H8C 2.7300 . . no
O4 H1 1.81(3) . 2_545 no
O5 H8A 2.6500 . 3_555 no
N1 O6 2.876(3) . . no
N1 H7 2.87(3) . . no
C2 O6 3.035(4) . . no
C2 C4 3.566(5) . 3_665 no
C3 C3 3.556(5) . 3_665 no
C4 C2 3.566(5) . 3_665 no
C6 O1 3.343(4) . 3_565 no
C7 O2 2.827(4) . . no
C8 O1 3.372(5) . . no
C8 O3 3.240(5) . 1_455 no
C8 O5 3.350(5) . 3_555 no
C9 O4 3.320(5) . 2_545 no
H1 P1 3.14(3) . 2_555 no
H1 O4 1.81(3) . 2_555 no
H3 O3 2.4200 . . no
H4 H9A 2.3800 . 3_655 no
H4 O2 2.7800 . 4_554 no
H5 O4 2.7300 . 4_554 no
H6 O1 2.3000 . . no
H6 O1 2.5800 . 3_565 no
H7 O2 2.29(3) . . no
H7 N1 2.87(3) . . no
H8A O5 2.6500 . 3_555 no
H8B O1 2.8300 . . no
H8C O3 2.8700 . 1_455 no
H8C O4 2.7300 . . no
H9A O2 2.7700 . 2_645 no
H9A H4 2.3800 . 3_655 no
H9B O1 2.7400 . 1_545 no
H9C O4 2.9100 . . no
H9C O4 2.6100 . 2_545 no

loop_
_geom_hbond_atom_site_label_D
_geom_hbond_atom_site_label_H
_geom_hbond_atom_site_label_A
_geom_hbond_site_symmetry_A
_geom_hbond_distance_DH
_geom_hbond_distance_HA
_geom_hbond_distance_DA
_geom_hbond_angle_DHA
_geom_hbond_publ_flag
O1 H1 O4 2_555 0.87(3) 1.81(3) 2.674(3) 171(4) yes
C6 H6 O1 . 0.9300 2.3000 2.688(3) 104.00 yes
C6 H6 O1 3_565 0.9300 2.5800 3.343(4) 140.00 yes
C7 H7 O2 . 0.93(3) 2.29(3) 2.827(4) 116(2) yes

loop_
_geom_torsion_atom_site_label_1
_geom_torsion_atom_site_label_2
_geom_torsion_atom_site_label_3
_geom_torsion_atom_site_label_4
_geom_torsion_site_symmetry_1
_geom_torsion_site_symmetry_2
_geom_torsion_site_symmetry_3
_geom_torsion_site_symmetry_4
_geom_torsion
_geom_torsion_publ_flag
O4 P1 O5 C8 . . . . 25.6(3) no
O6 P1 O5 C8 . . . . 152.8(3) no
C7 P1 O5 C8 . . . . -99.0(3) no
O4 P1 O6 C9 . . . . 58.0(3) no
O5 P1 O6 C9 . . . . -68.2(3) no
C7 P1 O6 C9 . . . . -179.0(3) no
O4 P1 C7 O1 . . . . -68.02(19) no
O4 P1 C7 C1 . . . . 173.00(18) no
O5 P1 C7 O1 . . . . 57.90(19) no
O5 P1 C7 C1 . . . . -61.1(2) no
O6 P1 C7 O1 . . . . 166.43(17) no
O6 P1 C7 C1 . . . . 47.5(2) no
O2 N1 C2 C1 . . . . -28.4(4) no
O2 N1 C2 C3 . . . . 151.0(3) no
O3 N1 C2 C1 . . . . 153.8(3) no
O3 N1 C2 C3 . . . . -26.8(4) no
C6 C1 C2 N1 . . . . 177.3(3) no
C6 C1 C2 C3 . . . . -2.1(4) no
C7 C1 C2 N1 . . . . -7.1(4) no
C7 C1 C2 C3 . . . . 173.6(3) no
C2 C1 C6 C5 . . . . 0.8(4) no
C7 C1 C6 C5 . . . . -175.2(3) no
C2 C1 C7 P1 . . . . -76.9(3) no
C2 C1 C7 O1 . . . . 167.2(2) no
C6 C1 C7 P1 . . . . 98.6(2) no
C6 C1 C7 O1 . . . . -17.3(3) no
N1 C2 C3 C4 . . . . -177.7(3) no
C1 C2 C3 C4 . . . . 1.7(5) no
C2 C3 C4 C5 . . . . 0.1(5) no
C3 C4 C5 C6 . . . . -1.3(6) no
C4 C5 C6 C1 . . . . 0.9(5) no
